data_1008266
loop_
_publ_author_name
'Fruchart, D'
'Commandre, M'
'Sauvage, D'
'Rouault, A'
'Tellgren, R'

_publ_section_title
;
Structural and activation process studies of Fe-Ti-like hydride
compounds
;
_journal_coden_ASTM JCOMAH
_journal_name_full 'Journal of the Less-Common Metals'
_journal_page_first 55
_journal_page_last 63
_journal_paper_doi 10.1016/0022-5088(80)90073-9
_journal_volume 74
_journal_year 1980
_chemical_formula_structural 'FE0.9 MN0.1 TI D1.69'
_chemical_formula_sum 'D1.69 Fe0.9 Mn0.1 Ti'
_chemical_name_systematic
;
IRON MANGANESE TITANIUM DEUTERIDE (0.9/0.1/1/1.7) - $-GAMMA
;
_space_group_IT_number 10
_symmetry_cell_setting monoclinic
_symmetry_Int_Tables_number 10
_symmetry_space_group_name_Hall '-P 2y'
_symmetry_space_group_name_H-M 'P 1 2/m 1'
_cell_angle_alpha 90
_cell_angle_beta 97.14(9)
_cell_angle_gamma 90
_cell_formula_units_Z 2
_cell_length_a 4.714(2)
_cell_length_b 2.837(2)
_cell_length_c 4.714(3)
_cell_volume 62.6
_refine_ls_R_factor_all 0.037
_cod_original_formula_sum 'D1.69 Fe.9 Mn.1 Ti'
_cod_database_code 1008266

loop_
_symmetry_equiv_pos_as_xyz
x,y,z
-x,y,-z
-x,-y,-z
x,-y,z

loop_
_atom_site_label
_atom_site_type_symbol
_atom_site_symmetry_multiplicity
_atom_site_Wyckoff_symbol
_atom_site_fract_x
_atom_site_fract_y
_atom_site_fract_z
_atom_site_occupancy
_atom_site_attached_hydrogens
_atom_site_calc_flag
Fe1 Fe0 2 m 0.181(3) 0. 0.744(4) 0.9 0 d
Mn1 Mn0 2 m 0.181(3) 0. 0.744(4) 0.1 0 d
Ti1 Ti0 2 n 0.266(5) 0.5 0.239(5) 1. 0 d
D1 D0 1 a 0. 0. 0. 0.96(2) 0 d
D2 D0 1 d 0.5 0. 0. 0.96(2) 0 d
D3 D0 1 g 0.5 0. 0.5 0.76(2) 0 d
D4 D0 1 f 0. 0.5 0.5 0.69(3) 0 d

loop_
_atom_type_symbol
_atom_type_oxidation_number
Fe0 0.000
Mn0 0.000
Ti0 0.000
D0 0.000
